data_7059924
loop_
_publ_author_name
'Chen, Jinwei'
'Li, Yu'
'Gu, Jinzhong'
'Kirillova, Marina V.'
'Kirillov, Alexander M.'

_publ_section_title
;
 Introducing a flexible tetracarboxylic acid linker into functional
 coordination polymers: synthesis, structural traits, and photocatalytic
 dye degradation
;
_journal_issue 37
_journal_name_full 'New Journal of Chemistry'
_journal_page_first 16082
_journal_page_last 16091
_journal_paper_doi 10.1039/D0NJ03628E
_journal_volume 44
_journal_year 2020
_chemical_formula_sum 'C40 H22 Mn2 N4 O9'
_chemical_formula_weight 812.49
_space_group_crystal_system triclinic
_space_group_IT_number 2
_space_group_name_Hall '-P 1'
_space_group_name_H-M_alt 'P -1'
_atom_sites_solution_hydrogens geom
_audit_creation_method SHELXL-2014/7
_audit_update_record
;
2020-08-17 deposited with the CCDC.	2020-08-24 downloaded from the CCDC.
;
_cell_angle_alpha 80.612(5)
_cell_angle_beta 88.722(4)
_cell_angle_gamma 81.743(5)
_cell_formula_units_Z 2
_cell_length_a 9.1575(4)
_cell_length_b 9.7424(7)
_cell_length_c 18.8433(12)
_cell_measurement_reflns_used 10452
_cell_measurement_temperature 293(2)
_cell_measurement_theta_max 65.991
_cell_measurement_theta_min 4.647
_cell_volume 1641.41(18)
_computing_cell_refinement 'Bruker SAINT'
_computing_data_collection 'Bruker APEX2'
_computing_data_reduction 'Bruker SAINT'
_computing_molecular_graphics 'Bruker SHELXTL'
_computing_publication_material 'Bruker SHELXTL'
_computing_structure_refinement 'SHELXL-2014/7 (Sheldrick, 2014)'
_computing_structure_solution 'SHELXL-2014/7 (Sheldrick, 2014)'
_diffrn_ambient_temperature 293(2)
_diffrn_measured_fraction_theta_full 0.999
_diffrn_measured_fraction_theta_max 0.999
_diffrn_measurement_device_type 'Bruker APE-II CCD'
_diffrn_measurement_method '\f and \w scans'
_diffrn_radiation_type CuK\a
_diffrn_radiation_wavelength 1.54178
_diffrn_reflns_av_R_equivalents 0.0351
_diffrn_reflns_av_unetI/netI 0.0536
_diffrn_reflns_Laue_measured_fraction_full 0.999
_diffrn_reflns_Laue_measured_fraction_max 0.999
_diffrn_reflns_limit_h_max 6
_diffrn_reflns_limit_h_min -10
_diffrn_reflns_limit_k_max 11
_diffrn_reflns_limit_k_min -11
_diffrn_reflns_limit_l_max 22
_diffrn_reflns_limit_l_min -22
_diffrn_reflns_number 10452
_diffrn_reflns_point_group_measured_fraction_full 0.999
_diffrn_reflns_point_group_measured_fraction_max 0.999
_diffrn_reflns_theta_full 65.991
_diffrn_reflns_theta_max 65.991
_diffrn_reflns_theta_min 4.647
_diffrn_source 'fine-focus sealed tube'
_exptl_absorpt_coefficient_mu 6.852
_exptl_absorpt_correction_T_max 0.341
_exptl_absorpt_correction_T_min 0.302
_exptl_absorpt_correction_type multi-scan
_exptl_absorpt_process_details SADABS
_exptl_crystal_colour yellow
_exptl_crystal_density_diffrn 1.644
_exptl_crystal_description block
_exptl_crystal_F_000 824
_exptl_crystal_size_max 0.230
_exptl_crystal_size_mid 0.220
_exptl_crystal_size_min 0.200
_exptl_transmission_factor_max 0.259
_exptl_transmission_factor_min 0.254
_refine_diff_density_max 0.346
_refine_diff_density_min -0.343
_refine_diff_density_rms 0.054
_refine_ls_extinction_method none
_refine_ls_goodness_of_fit_ref 1.013
_refine_ls_hydrogen_treatment constr
_refine_ls_matrix_type full
_refine_ls_number_parameters 496
_refine_ls_number_reflns 5704
_refine_ls_number_restraints 0
_refine_ls_restrained_S_all 1.013
_refine_ls_R_factor_all 0.0524
_refine_ls_R_factor_gt 0.0386
_refine_ls_shift/su_max 0.002
_refine_ls_shift/su_mean 0.000
_refine_ls_structure_factor_coef Fsqd
_refine_ls_weighting_details 'w=1/[\s^2^(Fo^2^)+(0.0405P)^2^+0.0133P] where P=(Fo^2^+2Fc^2^)/3'
_refine_ls_weighting_scheme calc
_refine_ls_wR_factor_gt 0.0873
_refine_ls_wR_factor_ref 0.0966
_reflns_Friedel_coverage 0.000
_reflns_number_gt 4620
_reflns_number_total 5704
_reflns_threshold_expression 'I > 2\s(I)'
_cod_data_source_file d0nj03628e2.cif
_cod_data_source_block 439-3Mn
_cod_depositor_comments 'Adding full bibliography for 7059924--7059928.cif.'
_cod_database_code 7059924
_shelx_shelxl_version_number 2014/7
_shelx_space_group_comment
;
The symmetry employed for this shelxl refinement is uniquely defined
by the following loop, which should always be used as a source of
symmetry information in preference to the above space-group names.
They are only intended as comments.
;
_shelx_estimated_absorpt_t_min 0.302
_shelx_estimated_absorpt_t_max 0.341

loop_
_space_group_symop_operation_xyz
'x, y, z'
'-x, -y, -z'

loop_
_atom_site_label
_atom_site_type_symbol
_atom_site_fract_x
_atom_site_fract_y
_atom_site_fract_z
_atom_site_U_iso_or_equiv
_atom_site_adp_type
_atom_site_occupancy
_atom_site_site_symmetry_order
_atom_site_calc_flag
_atom_site_refinement_flags_posn
_atom_site_refinement_flags_adp
_atom_site_refinement_flags_occupancy
_atom_site_disorder_assembly
_atom_site_disorder_group
Mn1 Mn 1.34516(5) 0.84608(5) 0.36378(2) 0.02754(12) Uani 1 1 d . . . . .
Mn2 Mn 1.30753(5) 0.94366(5) 0.17912(2) 0.02847(12) Uani 1 1 d . . . . .
N1 N 1.2646(3) 0.8740(3) 0.47779(13) 0.0334(6) Uani 1 1 d . . . . .
N2 N 1.3437(3) 0.6287(3) 0.43092(13) 0.0362(6) Uani 1 1 d . . . . .
N3 N 1.0641(2) 0.9947(3) 0.15591(13) 0.0331(6) Uani 1 1 d . . . . .
N4 N 1.2646(3) 0.8248(3) 0.09145(13) 0.0399(6) Uani 1 1 d . . . . .
O1 O 1.0985(2) 0.8210(2) 0.35068(11) 0.0389(5) Uani 1 1 d . . . . .
O2 O 1.25132(19) 0.7627(2) 0.26565(11) 0.0330(5) Uani 1 1 d . . . . .
O3 O 0.5507(2) 0.7728(2) 0.31809(11) 0.0423(5) Uani 1 1 d . . . . .
O4 O 0.5210(2) 0.8315(2) 0.19840(11) 0.0435(6) Uani 1 1 d . . . . .
O5 O 0.6736(2) 0.5546(2) 0.16582(11) 0.0363(5) Uani 1 1 d . . . . .
O6 O 0.2004(2) 0.3240(3) 0.13794(15) 0.0609(7) Uani 1 1 d . . . . .
O7 O 0.3613(2) 0.1342(2) 0.12444(11) 0.0380(5) Uani 1 1 d . . . . .
O8 O 0.4394(3) 0.0471(2) 0.36795(11) 0.0483(6) Uani 1 1 d . . . . .
O9 O 0.3017(2) 0.0494(2) 0.27492(11) 0.0368(5) Uani 1 1 d . . . . .
C1 C 1.1256(3) 0.7673(3) 0.29510(15) 0.0268(6) Uani 1 1 d . . . . .
C2 C 1.0072(3) 0.7068(3) 0.26237(14) 0.0241(6) Uani 1 1 d . . . . .
C3 C 0.8607(3) 0.7561(3) 0.27472(14) 0.0256(6) Uani 1 1 d . . . . .
H3 H 0.8377 0.8231 0.3047 0.031 Uiso 1 1 calc R U . . .
C4 C 0.7482(3) 0.7067(3) 0.24289(14) 0.0256(6) Uani 1 1 d . . . . .
C5 C 0.5924(3) 0.7745(3) 0.25374(16) 0.0318(7) Uani 1 1 d . . . . .
C6 C 0.7849(3) 0.6036(3) 0.20070(15) 0.0280(6) Uani 1 1 d . . . . .
C7 C 0.9299(3) 0.5499(3) 0.18960(16) 0.0317(6) Uani 1 1 d . . . . .
H7 H 0.9521 0.4783 0.1623 0.038 Uiso 1 1 calc R U . . .
C8 C 1.0420(3) 0.6032(3) 0.21930(15) 0.0293(6) Uani 1 1 d . . . . .
H8 H 1.1401 0.5701 0.2106 0.035 Uiso 1 1 calc R U . . .
C9 C 0.6072(3) 0.4471(3) 0.20370(15) 0.0289(6) Uani 1 1 d . . . . .
C10 C 0.4976(3) 0.4033(3) 0.16712(15) 0.0291(6) Uani 1 1 d . . . . .
H10 H 0.4699 0.4505 0.1214 0.035 Uiso 1 1 calc R U . . .
C11 C 0.4280(3) 0.2901(3) 0.19756(15) 0.0277(6) Uani 1 1 d . . . . .
C12 C 0.3179(3) 0.2472(3) 0.15005(16) 0.0340(7) Uani 1 1 d . . . . .
C13 C 0.4671(3) 0.2220(3) 0.26741(15) 0.0297(6) Uani 1 1 d . . . . .
C14 C 0.3999(3) 0.1002(3) 0.30551(16) 0.0333(7) Uani 1 1 d . . . . .
C15 C 0.5754(3) 0.2708(3) 0.30341(16) 0.0353(7) Uani 1 1 d . . . . .
H15 H 0.6008 0.2272 0.3500 0.042 Uiso 1 1 calc R U . . .
C16 C 0.6464(3) 0.3817(3) 0.27238(16) 0.0357(7) Uani 1 1 d . . . . .
H16 H 0.7191 0.4115 0.2974 0.043 Uiso 1 1 calc R U . . .
C17 C 1.2314(4) 0.9947(4) 0.50252(18) 0.0478(8) Uani 1 1 d . . . . .
H17 H 1.2712 1.0728 0.4794 0.057 Uiso 1 1 calc R U . . .
C18 C 1.1394(4) 1.0096(4) 0.5617(2) 0.0562(10) Uani 1 1 d . . . . .
H18 H 1.1200 1.0957 0.5779 0.067 Uiso 1 1 calc R U . . .
C19 C 1.0788(4) 0.8981(4) 0.59534(17) 0.0498(9) Uani 1 1 d . . . . .
H19 H 1.0147 0.9076 0.6337 0.060 Uiso 1 1 calc R U . . .
C20 C 1.1131(3) 0.7682(4) 0.57208(16) 0.0386(7) Uani 1 1 d . . . . .
C21 C 1.2095(3) 0.7606(3) 0.51327(15) 0.0320(7) Uani 1 1 d . . . . .
C22 C 1.0570(4) 0.6432(4) 0.60522(17) 0.0485(9) Uani 1 1 d . . . . .
H22 H 0.9897 0.6478 0.6427 0.058 Uiso 1 1 calc R U . . .
C23 C 1.1001(4) 0.5198(4) 0.58304(19) 0.0555(10) Uani 1 1 d . . . . .
H23 H 1.0617 0.4403 0.6053 0.067 Uiso 1 1 calc R U . . .
C24 C 1.2042(4) 0.5077(4) 0.52578(18) 0.0456(8) Uani 1 1 d . . . . .
C25 C 1.2528(3) 0.6293(3) 0.48891(16) 0.0336(7) Uani 1 1 d . . . . .
C26 C 1.2584(5) 0.3807(4) 0.5034(2) 0.0663(11) Uani 1 1 d . . . . .
H26 H 1.2308 0.2971 0.5273 0.080 Uiso 1 1 calc R U . . .
C27 C 1.3523(5) 0.3797(4) 0.4463(2) 0.0705(12) Uani 1 1 d . . . . .
H27 H 1.3902 0.2954 0.4313 0.085 Uiso 1 1 calc R U . . .
C28 C 1.3911(4) 0.5066(4) 0.4104(2) 0.0538(9) Uani 1 1 d . . . . .
H28 H 1.4526 0.5051 0.3705 0.065 Uiso 1 1 calc R U . . .
C29 C 0.9671(4) 1.0823(4) 0.1858(2) 0.0476(9) Uani 1 1 d . . . . .
H29 H 1.0012 1.1336 0.2179 0.057 Uiso 1 1 calc R U . . .
C30 C 0.8152(4) 1.1013(4) 0.1712(2) 0.0651(12) Uani 1 1 d . . . . .
H30 H 0.7502 1.1631 0.1937 0.078 Uiso 1 1 calc R U . . .
C31 C 0.7648(4) 1.0284(5) 0.1240(3) 0.0714(15) Uani 1 1 d . . . . .
H31 H 0.6645 1.0397 0.1139 0.086 Uiso 1 1 calc R U . . .
C32 C 0.8626(4) 0.9370(4) 0.0904(2) 0.0557(11) Uani 1 1 d . . . . .
C33 C 1.0139(3) 0.9232(3) 0.10751(16) 0.0368(7) Uani 1 1 d . . . . .
C34 C 0.8196(6) 0.8582(6) 0.0386(3) 0.0835(17) Uani 1 1 d . . . . .
H34 H 0.7205 0.8683 0.0260 0.100 Uiso 1 1 calc R U . . .
C35 C 0.9169(7) 0.7712(5) 0.0079(2) 0.0888(19) Uani 1 1 d . . . . .
H35 H 0.8843 0.7204 -0.0248 0.107 Uiso 1 1 calc R U . . .
C36 C 1.0717(6) 0.7541(4) 0.02442(19) 0.0644(12) Uani 1 1 d . . . . .
C37 C 1.1206(4) 0.8316(3) 0.07427(16) 0.0409(8) Uani 1 1 d . . . . .
C38 C 1.1802(8) 0.6680(5) -0.0069(2) 0.098(2) Uani 1 1 d . . . . .
H38 H 1.1538 0.6139 -0.0395 0.117 Uiso 1 1 calc R U . . .
C39 C 1.3248(8) 0.6627(5) 0.0100(2) 0.097(2) Uani 1 1 d . . . . .
H39 H 1.3972 0.6059 -0.0114 0.116 Uiso 1 1 calc R U . . .
C40 C 1.3639(5) 0.7426(4) 0.0596(2) 0.0672(12) Uani 1 1 d . . . . .
H40 H 1.4631 0.7381 0.0707 0.081 Uiso 1 1 calc R U . . .

loop_
_atom_site_aniso_label
_atom_site_aniso_U_11
_atom_site_aniso_U_22
_atom_site_aniso_U_33
_atom_site_aniso_U_23
_atom_site_aniso_U_13
_atom_site_aniso_U_12
Mn1 0.0256(2) 0.0313(3) 0.0283(2) -0.00633(18) 0.00288(18) -0.01140(18)
Mn2 0.0223(2) 0.0324(3) 0.0329(3) -0.00825(19) -0.00206(18) -0.00735(18)
N1 0.0369(13) 0.0332(14) 0.0325(13) -0.0082(11) 0.0033(11) -0.0104(11)
N2 0.0389(14) 0.0308(14) 0.0386(14) -0.0029(11) 0.0051(12) -0.0077(11)
N3 0.0284(12) 0.0318(14) 0.0388(14) -0.0043(11) 0.0011(11) -0.0060(10)
N4 0.0547(17) 0.0320(14) 0.0319(14) -0.0069(11) 0.0010(12) -0.0003(12)
O1 0.0320(11) 0.0500(13) 0.0405(12) -0.0221(10) -0.0012(9) -0.0088(10)
O2 0.0195(9) 0.0359(12) 0.0454(12) -0.0060(9) 0.0024(8) -0.0112(8)
O3 0.0256(11) 0.0642(16) 0.0386(12) -0.0131(11) 0.0041(9) -0.0069(10)
O4 0.0217(10) 0.0593(15) 0.0437(13) 0.0052(11) 0.0006(9) -0.0014(10)
O5 0.0377(11) 0.0358(12) 0.0385(12) 0.0000(9) -0.0087(9) -0.0215(9)
O6 0.0417(14) 0.0558(16) 0.089(2) -0.0275(14) -0.0296(13) 0.0020(12)
O7 0.0483(13) 0.0356(12) 0.0352(11) -0.0119(9) 0.0002(10) -0.0165(10)
O8 0.0718(16) 0.0476(14) 0.0307(12) 0.0001(10) -0.0015(11) -0.0331(12)
O9 0.0414(12) 0.0382(12) 0.0384(12) -0.0134(9) 0.0050(9) -0.0235(10)
C1 0.0209(13) 0.0266(14) 0.0328(15) -0.0023(12) -0.0015(11) -0.0060(11)
C2 0.0197(13) 0.0242(14) 0.0294(14) -0.0023(11) 0.0017(11) -0.0089(11)
C3 0.0211(13) 0.0285(15) 0.0287(14) -0.0060(11) 0.0033(11) -0.0072(11)
C4 0.0194(13) 0.0287(15) 0.0286(14) 0.0003(11) 0.0017(11) -0.0091(11)
C5 0.0209(14) 0.0337(16) 0.0430(18) -0.0066(13) 0.0014(13) -0.0110(12)
C6 0.0263(14) 0.0271(15) 0.0326(15) -0.0017(12) -0.0028(12) -0.0138(12)
C7 0.0336(15) 0.0283(15) 0.0367(16) -0.0118(12) 0.0014(13) -0.0087(12)
C8 0.0222(13) 0.0301(15) 0.0363(16) -0.0069(12) 0.0023(12) -0.0052(11)
C9 0.0271(14) 0.0249(15) 0.0366(16) -0.0044(12) 0.0007(12) -0.0111(12)
C10 0.0286(14) 0.0299(15) 0.0295(15) -0.0020(12) -0.0058(12) -0.0087(12)
C11 0.0263(14) 0.0261(15) 0.0340(15) -0.0094(12) -0.0028(12) -0.0085(11)
C12 0.0336(16) 0.0330(17) 0.0390(17) -0.0068(13) -0.0052(13) -0.0144(13)
C13 0.0318(15) 0.0275(15) 0.0337(15) -0.0097(12) 0.0026(12) -0.0128(12)
C14 0.0374(16) 0.0328(16) 0.0356(17) -0.0137(13) 0.0059(13) -0.0163(13)
C15 0.0432(17) 0.0352(17) 0.0305(16) -0.0025(13) -0.0074(13) -0.0177(14)
C16 0.0349(16) 0.0385(17) 0.0374(17) -0.0041(13) -0.0089(13) -0.0185(14)
C17 0.064(2) 0.0385(19) 0.045(2) -0.0142(15) 0.0096(17) -0.0158(17)
C18 0.072(3) 0.056(2) 0.048(2) -0.0267(18) 0.0134(19) -0.013(2)
C19 0.0467(19) 0.073(3) 0.0301(17) -0.0155(17) 0.0064(15) -0.0018(18)
C20 0.0316(16) 0.056(2) 0.0277(16) -0.0007(14) -0.0017(13) -0.0102(14)
C21 0.0303(15) 0.0395(17) 0.0264(15) -0.0011(12) -0.0024(12) -0.0094(13)
C22 0.0434(19) 0.069(3) 0.0316(17) 0.0035(17) 0.0043(15) -0.0174(18)
C23 0.063(2) 0.056(2) 0.045(2) 0.0151(18) 0.0009(18) -0.0271(19)
C24 0.053(2) 0.0413(19) 0.0415(19) 0.0051(15) 0.0018(16) -0.0169(16)
C25 0.0337(15) 0.0340(17) 0.0325(16) 0.0004(13) -0.0032(12) -0.0089(13)
C26 0.087(3) 0.034(2) 0.077(3) 0.0022(19) 0.012(2) -0.018(2)
C27 0.094(3) 0.029(2) 0.089(3) -0.013(2) 0.015(3) -0.007(2)
C28 0.064(2) 0.0351(19) 0.063(2) -0.0143(17) 0.0133(19) -0.0029(17)
C29 0.0426(19) 0.0386(19) 0.058(2) -0.0026(16) 0.0098(16) -0.0005(15)
C30 0.037(2) 0.055(3) 0.089(3) 0.016(2) 0.018(2) 0.0046(18)
C31 0.0295(19) 0.073(3) 0.094(3) 0.042(3) -0.004(2) -0.010(2)
C32 0.048(2) 0.060(2) 0.055(2) 0.0249(19) -0.0229(18) -0.0291(19)
C33 0.0381(17) 0.0358(17) 0.0363(17) 0.0073(13) -0.0096(13) -0.0185(14)
C34 0.090(4) 0.094(4) 0.068(3) 0.034(3) -0.047(3) -0.066(3)
C35 0.151(5) 0.080(4) 0.049(3) 0.013(2) -0.048(3) -0.081(4)
C36 0.126(4) 0.043(2) 0.0315(19) -0.0020(16) -0.015(2) -0.039(2)
C37 0.067(2) 0.0317(17) 0.0260(16) 0.0018(13) -0.0097(15) -0.0180(16)
C38 0.215(7) 0.045(3) 0.035(2) -0.0117(19) -0.024(3) -0.019(4)
C39 0.185(6) 0.055(3) 0.041(3) -0.020(2) -0.001(3) 0.028(3)
C40 0.093(3) 0.055(3) 0.043(2) -0.0088(18) 0.008(2) 0.022(2)

loop_
_atom_type_symbol
_atom_type_description
_atom_type_scat_dispersion_real
_atom_type_scat_dispersion_imag
_atom_type_scat_source
C C 0.0181 0.0091 'International Tables Vol C Tables 4.2.6.8 and 6.1.1.4'
H H 0.0000 0.0000 'International Tables Vol C Tables 4.2.6.8 and 6.1.1.4'
N N 0.0311 0.0180 'International Tables Vol C Tables 4.2.6.8 and 6.1.1.4'
O O 0.0492 0.0322 'International Tables Vol C Tables 4.2.6.8 and 6.1.1.4'
Mn Mn -0.5299 2.8052 'International Tables Vol C Tables 4.2.6.8 and 6.1.1.4'

loop_
_geom_angle_atom_site_label_1
_geom_angle_atom_site_label_2
_geom_angle_atom_site_label_3
_geom_angle
_geom_angle_site_symmetry_1
_geom_angle_site_symmetry_3
_geom_angle_publ_flag
O3 Mn1 O8 86.42(9) 1_655 1_665 ?
O3 Mn1 N2 89.65(9) 1_655 . ?
O8 Mn1 N2 139.37(9) 1_665 . ?
O3 Mn1 N1 135.03(9) 1_655 . ?
O8 Mn1 N1 83.15(8) 1_665 . ?
N2 Mn1 N1 71.50(9) . . ?
O3 Mn1 O1 136.58(8) 1_655 . ?
O8 Mn1 O1 127.40(9) 1_665 . ?
N2 Mn1 O1 80.33(8) . . ?
N1 Mn1 O1 81.34(8) . . ?
O3 Mn1 O2 82.10(7) 1_655 . ?
O8 Mn1 O2 130.30(7) 1_665 . ?
N2 Mn1 O2 88.90(8) . . ?
N1 Mn1 O2 135.61(8) . . ?
O1 Mn1 O2 55.79(7) . . ?
O3 Mn1 O9 93.32(8) 1_655 1_665 ?
O8 Mn1 O9 56.03(7) 1_665 1_665 ?
N2 Mn1 O9 164.55(8) . 1_665 ?
N1 Mn1 O9 115.69(8) . 1_665 ?
O1 Mn1 O9 87.15(7) . 1_665 ?
O2 Mn1 O9 76.52(7) . 1_665 ?
O7 Mn2 O4 99.73(9) 1_665 1_655 ?
O7 Mn2 O9 84.06(8) 1_665 1_665 ?
O4 Mn2 O9 95.65(9) 1_655 1_665 ?
O7 Mn2 N4 104.15(9) 1_665 . ?
O4 Mn2 N4 92.63(10) 1_655 . ?
O9 Mn2 N4 167.21(9) 1_665 . ?
O7 Mn2 N3 95.52(8) 1_665 . ?
O4 Mn2 N3 161.76(9) 1_655 . ?
O9 Mn2 N3 95.84(9) 1_665 . ?
N4 Mn2 N3 73.86(10) . . ?
O7 Mn2 O2 164.74(8) 1_665 . ?
O4 Mn2 O2 80.88(7) 1_655 . ?
O9 Mn2 O2 80.71(7) 1_665 . ?
N4 Mn2 O2 91.02(8) . . ?
N3 Mn2 O2 87.05(8) . . ?
C17 N1 C21 117.8(3) . . ?
C17 N1 Mn1 126.5(2) . . ?
C21 N1 Mn1 112.97(19) . . ?
C28 N2 C25 118.0(3) . . ?
C28 N2 Mn1 126.5(2) . . ?
C25 N2 Mn1 113.42(19) . . ?
C29 N3 C33 118.1(3) . . ?
C29 N3 Mn2 126.9(2) . . ?
C33 N3 Mn2 115.00(19) . . ?
C40 N4 C37 118.3(3) . . ?
C40 N4 Mn2 126.4(3) . . ?
C37 N4 Mn2 115.1(2) . . ?
C1 O1 Mn1 91.98(16) . . ?
C1 O2 Mn2 121.18(17) . . ?
C1 O2 Mn1 90.10(17) . . ?
Mn2 O2 Mn1 95.87(7) . . ?
C5 O3 Mn1 132.00(19) . 1_455 ?
C5 O4 Mn2 134.3(2) . 1_455 ?
C9 O5 C6 117.6(2) . . ?
C12 O7 Mn2 119.00(18) . 1_445 ?
C14 O8 Mn1 93.65(18) . 1_445 ?
C14 O9 Mn2 132.44(19) . 1_445 ?
C14 O9 Mn1 88.05(18) . 1_445 ?
Mn2 O9 Mn1 98.19(8) 1_445 1_445 ?
O1 C1 O2 121.6(3) . . ?
O1 C1 C2 119.5(2) . . ?
O2 C1 C2 118.9(2) . . ?
C3 C2 C8 119.8(2) . . ?
C3 C2 C1 119.1(2) . . ?
C8 C2 C1 121.1(2) . . ?
C4 C3 C2 120.7(3) . . ?
C4 C3 H3 119.6 . . ?
C2 C3 H3 119.6 . . ?
C6 C4 C3 118.5(2) . . ?
C6 C4 C5 123.9(2) . . ?
C3 C4 C5 117.5(3) . . ?
O4 C5 O3 127.0(3) . . ?
O4 C5 C4 116.7(3) . . ?
O3 C5 C4 116.2(2) . . ?
C7 C6 C4 121.6(2) . . ?
C7 C6 O5 118.4(3) . . ?
C4 C6 O5 119.9(2) . . ?
C6 C7 C8 119.6(3) . . ?
C6 C7 H7 120.2 . . ?
C8 C7 H7 120.2 . . ?
C7 C8 C2 119.6(2) . . ?
C7 C8 H8 120.2 . . ?
C2 C8 H8 120.2 . . ?
C16 C9 O5 124.3(2) . . ?
C16 C9 C10 120.4(3) . . ?
O5 C9 C10 115.3(2) . . ?
C9 C10 C11 121.1(3) . . ?
C9 C10 H10 119.4 . . ?
C11 C10 H10 119.4 . . ?
C10 C11 C13 119.2(2) . . ?
C10 C11 C12 115.7(2) . . ?
C13 C11 C12 125.1(2) . . ?
O6 C12 O7 126.8(3) . . ?
O6 C12 C11 118.0(3) . . ?
O7 C12 C11 115.2(3) . . ?
C15 C13 C11 118.3(3) . . ?
C15 C13 C14 117.8(3) . . ?
C11 C13 C14 123.9(2) . . ?
O8 C14 O9 119.4(3) . . ?
O8 C14 C13 119.9(3) . . ?
O9 C14 C13 120.7(3) . . ?
C16 C15 C13 122.4(3) . . ?
C16 C15 H15 118.8 . . ?
C13 C15 H15 118.8 . . ?
C9 C16 C15 118.7(3) . . ?
C9 C16 H16 120.7 . . ?
C15 C16 H16 120.7 . . ?
N1 C17 C18 122.9(3) . . ?
N1 C17 H17 118.6 . . ?
C18 C17 H17 118.6 . . ?
C19 C18 C17 119.5(3) . . ?
C19 C18 H18 120.3 . . ?
C17 C18 H18 120.3 . . ?
C18 C19 C20 119.6(3) . . ?
C18 C19 H19 120.2 . . ?
C20 C19 H19 120.2 . . ?
C19 C20 C21 117.6(3) . . ?
C19 C20 C22 123.7(3) . . ?
C21 C20 C22 118.7(3) . . ?
N1 C21 C20 122.6(3) . . ?
N1 C21 C25 117.4(3) . . ?
C20 C21 C25 120.0(3) . . ?
C23 C22 C20 121.1(3) . . ?
C23 C22 H22 119.5 . . ?
C20 C22 H22 119.5 . . ?
C22 C23 C24 121.3(3) . . ?
C22 C23 H23 119.3 . . ?
C24 C23 H23 119.3 . . ?
C26 C24 C25 117.5(3) . . ?
C26 C24 C23 123.5(3) . . ?
C25 C24 C23 119.0(3) . . ?
N2 C25 C24 122.8(3) . . ?
N2 C25 C21 117.5(3) . . ?
C24 C25 C21 119.7(3) . . ?
C27 C26 C24 119.6(3) . . ?
C27 C26 H26 120.2 . . ?
C24 C26 H26 120.2 . . ?
C26 C27 C28 119.4(4) . . ?
C26 C27 H27 120.3 . . ?
C28 C27 H27 120.3 . . ?
N2 C28 C27 122.6(3) . . ?
N2 C28 H28 118.7 . . ?
C27 C28 H28 118.7 . . ?
N3 C29 C30 123.0(4) . . ?
N3 C29 H29 118.5 . . ?
C30 C29 H29 118.5 . . ?
C31 C30 C29 119.0(4) . . ?
C31 C30 H30 120.5 . . ?
C29 C30 H30 120.5 . . ?
C30 C31 C32 120.1(3) . . ?
C30 C31 H31 119.9 . . ?
C32 C31 H31 119.9 . . ?
C31 C32 C33 117.9(4) . . ?
C31 C32 C34 123.9(4) . . ?
C33 C32 C34 118.2(4) . . ?
N3 C33 C32 121.9(3) . . ?
N3 C33 C37 117.4(3) . . ?
C32 C33 C37 120.7(3) . . ?
C35 C34 C32 122.0(4) . . ?
C35 C34 H34 119.0 . . ?
C32 C34 H34 119.0 . . ?
C34 C35 C36 121.2(4) . . ?
C34 C35 H35 119.4 . . ?
C36 C35 H35 119.4 . . ?
C38 C36 C37 116.4(4) . . ?
C38 C36 C35 124.4(4) . . ?
C37 C36 C35 119.1(4) . . ?
N4 C37 C36 123.0(4) . . ?
N4 C37 C33 118.2(3) . . ?
C36 C37 C33 118.8(3) . . ?
C39 C38 C36 120.3(4) . . ?
C39 C38 H38 119.8 . . ?
C36 C38 H38 119.8 . . ?
C38 C39 C40 119.7(5) . . ?
C38 C39 H39 120.1 . . ?
C40 C39 H39 120.1 . . ?
N4 C40 C39 122.2(5) . . ?
N4 C40 H40 118.9 . . ?
C39 C40 H40 118.9 . . ?

loop_
_geom_bond_atom_site_label_1
_geom_bond_atom_site_label_2
_geom_bond_distance
_geom_bond_site_symmetry_2
_geom_bond_publ_flag
Mn1 O3 2.129(2) 1_655 ?
Mn1 O8 2.263(2) 1_665 ?
Mn1 N2 2.285(2) . ?
Mn1 N1 2.301(2) . ?
Mn1 O1 2.330(2) . ?
Mn1 O2 2.362(2) . ?
Mn1 O9 2.368(2) 1_665 ?
Mn2 O7 2.090(2) 1_665 ?
Mn2 O4 2.106(2) 1_655 ?
Mn2 O9 2.216(2) 1_665 ?
Mn2 N4 2.238(3) . ?
Mn2 N3 2.250(2) . ?
Mn2 O2 2.306(2) . ?
N1 C17 1.328(4) . ?
N1 C21 1.351(4) . ?
N2 C28 1.321(4) . ?
N2 C25 1.359(4) . ?
N3 C29 1.323(4) . ?
N3 C33 1.359(4) . ?
N4 C40 1.323(4) . ?
N4 C37 1.354(4) . ?
O1 C1 1.250(3) . ?
O2 C1 1.265(3) . ?
O3 C5 1.261(3) . ?
O3 Mn1 2.129(2) 1_455 ?
O4 C5 1.249(3) . ?
O4 Mn2 2.106(2) 1_455 ?
O5 C9 1.377(3) . ?
O5 C6 1.404(3) . ?
O6 C12 1.222(4) . ?
O7 C12 1.281(3) . ?
O7 Mn2 2.090(2) 1_445 ?
O8 C14 1.245(4) . ?
O8 Mn1 2.263(2) 1_445 ?
O9 C14 1.277(3) . ?
O9 Mn2 2.216(2) 1_445 ?
O9 Mn1 2.368(2) 1_445 ?
C1 C2 1.495(3) . ?
C2 C3 1.387(3) . ?
C2 C8 1.394(4) . ?
C3 C4 1.384(4) . ?
C3 H3 0.9300 . ?
C4 C6 1.381(4) . ?
C4 C5 1.508(4) . ?
C6 C7 1.380(4) . ?
C7 C8 1.382(4) . ?
C7 H7 0.9300 . ?
C8 H8 0.9300 . ?
C9 C16 1.377(4) . ?
C9 C10 1.384(4) . ?
C10 C11 1.390(4) . ?
C10 H10 0.9300 . ?
C11 C13 1.403(4) . ?
C11 C12 1.509(4) . ?
C13 C15 1.393(4) . ?
C13 C14 1.488(4) . ?
C15 C16 1.382(4) . ?
C15 H15 0.9300 . ?
C16 H16 0.9300 . ?
C17 C18 1.397(4) . ?
C17 H17 0.9300 . ?
C18 C19 1.350(5) . ?
C18 H18 0.9300 . ?
C19 C20 1.397(5) . ?
C19 H19 0.9300 . ?
C20 C21 1.406(4) . ?
C20 C22 1.433(4) . ?
C21 C25 1.430(4) . ?
C22 C23 1.341(5) . ?
C22 H22 0.9300 . ?
C23 C24 1.431(5) . ?
C23 H23 0.9300 . ?
C24 C26 1.393(5) . ?
C24 C25 1.397(4) . ?
C26 C27 1.363(5) . ?
C26 H26 0.9300 . ?
C27 C28 1.398(5) . ?
C27 H27 0.9300 . ?
C28 H28 0.9300 . ?
C29 C30 1.405(5) . ?
C29 H29 0.9300 . ?
C30 C31 1.352(6) . ?
C30 H30 0.9300 . ?
C31 C32 1.387(6) . ?
C31 H31 0.9300 . ?
C32 C33 1.412(4) . ?
C32 C34 1.430(6) . ?
C33 C37 1.431(4) . ?
C34 C35 1.330(7) . ?
C34 H34 0.9300 . ?
C35 C36 1.439(7) . ?
C35 H35 0.9300 . ?
C36 C38 1.390(7) . ?
C36 C37 1.414(4) . ?
C38 C39 1.361(8) . ?
C38 H38 0.9300 . ?
C39 C40 1.392(6) . ?
C39 H39 0.9300 . ?
C40 H40 0.9300 . ?

loop_
_geom_hbond_atom_site_label_D
_geom_hbond_atom_site_label_H
_geom_hbond_atom_site_label_A
_geom_hbond_distance_DH
_geom_hbond_distance_HA
_geom_hbond_distance_DA
_geom_hbond_angle_DHA
_geom_hbond_site_symmetry_A
C18 H18 O1 0.93 2.50 3.144(4) 126.7 2_776
C17 H17 O8 0.93 2.60 3.156(4) 118.8 1_665
C7 H7 O6 0.93 2.62 3.310(4) 131.9 1_655
C7 H7 O6 0.93 2.62 3.310(4) 131.9 1_655
C17 H17 O8 0.93 2.60 3.156(4) 118.8 1_665
C18 H18 O1 0.93 2.50 3.144(4) 126.7 2_776

loop_
_geom_torsion_atom_site_label_1
_geom_torsion_atom_site_label_2
_geom_torsion_atom_site_label_3
_geom_torsion_atom_site_label_4
_geom_torsion
_geom_torsion_site_symmetry_1
_geom_torsion_site_symmetry_2
_geom_torsion_site_symmetry_3
_geom_torsion_site_symmetry_4
_geom_torsion_publ_flag
Mn1 O1 C1 O2 -7.8(3) . . . . ?
Mn1 O1 C1 C2 172.2(2) . . . . ?
Mn2 O2 C1 O1 -89.3(3) . . . . ?
Mn1 O2 C1 O1 7.7(3) . . . . ?
Mn2 O2 C1 C2 90.8(3) . . . . ?
Mn1 O2 C1 C2 -172.3(2) . . . . ?
O1 C1 C2 C3 24.9(4) . . . . ?
O2 C1 C2 C3 -155.2(2) . . . . ?
O1 C1 C2 C8 -155.8(3) . . . . ?
O2 C1 C2 C8 24.2(4) . . . . ?
C8 C2 C3 C4 -2.0(4) . . . . ?
C1 C2 C3 C4 177.3(2) . . . . ?
C2 C3 C4 C6 2.3(4) . . . . ?
C2 C3 C4 C5 -174.8(2) . . . . ?
Mn2 O4 C5 O3 -1.8(5) 1_455 . . . ?
Mn2 O4 C5 C4 -178.40(19) 1_455 . . . ?
Mn1 O3 C5 O4 5.4(5) 1_455 . . . ?
Mn1 O3 C5 C4 -178.00(18) 1_455 . . . ?
C6 C4 C5 O4 -56.4(4) . . . . ?
C3 C4 C5 O4 120.5(3) . . . . ?
C6 C4 C5 O3 126.6(3) . . . . ?
C3 C4 C5 O3 -56.4(4) . . . . ?
C3 C4 C6 C7 -0.2(4) . . . . ?
C5 C4 C6 C7 176.7(3) . . . . ?
C3 C4 C6 O5 -178.0(2) . . . . ?
C5 C4 C6 O5 -1.1(4) . . . . ?
C9 O5 C6 C7 95.6(3) . . . . ?
C9 O5 C6 C4 -86.6(3) . . . . ?
C4 C6 C7 C8 -2.2(4) . . . . ?
O5 C6 C7 C8 175.6(2) . . . . ?
C6 C7 C8 C2 2.4(4) . . . . ?
C3 C2 C8 C7 -0.4(4) . . . . ?
C1 C2 C8 C7 -179.7(2) . . . . ?
C6 O5 C9 C16 -2.3(4) . . . . ?
C6 O5 C9 C10 179.5(2) . . . . ?
C16 C9 C10 C11 -2.2(4) . . . . ?
O5 C9 C10 C11 176.0(2) . . . . ?
C9 C10 C11 C13 1.9(4) . . . . ?
C9 C10 C11 C12 -176.0(3) . . . . ?
Mn2 O7 C12 O6 -88.3(4) 1_445 . . . ?
Mn2 O7 C12 C11 94.3(3) 1_445 . . . ?
C10 C11 C12 O6 -72.1(4) . . . . ?
C13 C11 C12 O6 110.1(4) . . . . ?
C10 C11 C12 O7 105.5(3) . . . . ?
C13 C11 C12 O7 -72.2(4) . . . . ?
C10 C11 C13 C15 -0.4(4) . . . . ?
C12 C11 C13 C15 177.4(3) . . . . ?
C10 C11 C13 C14 179.8(3) . . . . ?
C12 C11 C13 C14 -2.5(5) . . . . ?
Mn1 O8 C14 O9 17.4(3) 1_445 . . . ?
Mn1 O8 C14 C13 -162.8(2) 1_445 . . . ?
Mn2 O9 C14 O8 -115.9(3) 1_445 . . . ?
Mn1 O9 C14 O8 -16.5(3) 1_445 . . . ?
Mn2 O9 C14 C13 64.3(4) 1_445 . . . ?
Mn1 O9 C14 C13 163.6(3) 1_445 . . . ?
C15 C13 C14 O8 1.2(4) . . . . ?
C11 C13 C14 O8 -179.0(3) . . . . ?
C15 C13 C14 O9 -179.0(3) . . . . ?
C11 C13 C14 O9 0.9(5) . . . . ?
C11 C13 C15 C16 -1.0(5) . . . . ?
C14 C13 C15 C16 178.9(3) . . . . ?
O5 C9 C16 C15 -177.2(3) . . . . ?
C10 C9 C16 C15 0.8(5) . . . . ?
C13 C15 C16 C9 0.8(5) . . . . ?
C21 N1 C17 C18 -1.9(5) . . . . ?
Mn1 N1 C17 C18 158.1(3) . . . . ?
N1 C17 C18 C19 -1.0(6) . . . . ?
C17 C18 C19 C20 2.3(6) . . . . ?
C18 C19 C20 C21 -0.7(5) . . . . ?
C18 C19 C20 C22 178.6(3) . . . . ?
C17 N1 C21 C20 3.6(4) . . . . ?
Mn1 N1 C21 C20 -159.0(2) . . . . ?
C17 N1 C21 C25 -176.4(3) . . . . ?
Mn1 N1 C21 C25 21.0(3) . . . . ?
C19 C20 C21 N1 -2.3(4) . . . . ?
C22 C20 C21 N1 178.4(3) . . . . ?
C19 C20 C21 C25 177.6(3) . . . . ?
C22 C20 C21 C25 -1.7(4) . . . . ?
C19 C20 C22 C23 -176.3(3) . . . . ?
C21 C20 C22 C23 2.9(5) . . . . ?
C20 C22 C23 C24 0.3(5) . . . . ?
C22 C23 C24 C26 176.4(4) . . . . ?
C22 C23 C24 C25 -4.9(5) . . . . ?
C28 N2 C25 C24 -2.2(5) . . . . ?
Mn1 N2 C25 C24 162.3(2) . . . . ?
C28 N2 C25 C21 176.3(3) . . . . ?
Mn1 N2 C25 C21 -19.2(3) . . . . ?
C26 C24 C25 N2 3.3(5) . . . . ?
C23 C24 C25 N2 -175.5(3) . . . . ?
C26 C24 C25 C21 -175.2(3) . . . . ?
C23 C24 C25 C21 6.0(5) . . . . ?
N1 C21 C25 N2 -1.4(4) . . . . ?
C20 C21 C25 N2 178.7(3) . . . . ?
N1 C21 C25 C24 177.1(3) . . . . ?
C20 C21 C25 C24 -2.8(4) . . . . ?
C25 C24 C26 C27 -1.7(6) . . . . ?
C23 C24 C26 C27 177.1(4) . . . . ?
C24 C26 C27 C28 -0.8(7) . . . . ?
C25 N2 C28 C27 -0.6(6) . . . . ?
Mn1 N2 C28 C27 -162.8(3) . . . . ?
C26 C27 C28 N2 2.1(7) . . . . ?
C33 N3 C29 C30 1.8(5) . . . . ?
Mn2 N3 C29 C30 -175.9(2) . . . . ?
N3 C29 C30 C31 -0.8(5) . . . . ?
C29 C30 C31 C32 -0.2(5) . . . . ?
C30 C31 C32 C33 0.1(5) . . . . ?
C30 C31 C32 C34 -178.5(4) . . . . ?
C29 N3 C33 C32 -1.9(4) . . . . ?
Mn2 N3 C33 C32 176.1(2) . . . . ?
C29 N3 C33 C37 178.4(3) . . . . ?
Mn2 N3 C33 C37 -3.6(3) . . . . ?
C31 C32 C33 N3 1.0(5) . . . . ?
C34 C32 C33 N3 179.7(3) . . . . ?
C31 C32 C33 C37 -179.4(3) . . . . ?
C34 C32 C33 C37 -0.7(5) . . . . ?
C31 C32 C34 C35 -179.7(4) . . . . ?
C33 C32 C34 C35 1.6(6) . . . . ?
C32 C34 C35 C36 -1.3(7) . . . . ?
C34 C35 C36 C38 -178.2(4) . . . . ?
C34 C35 C36 C37 0.0(6) . . . . ?
C40 N4 C37 C36 0.6(5) . . . . ?
Mn2 N4 C37 C36 -174.7(2) . . . . ?
C40 N4 C37 C33 -178.5(3) . . . . ?
Mn2 N4 C37 C33 6.2(3) . . . . ?
C38 C36 C37 N4 0.2(5) . . . . ?
C35 C36 C37 N4 -178.2(3) . . . . ?
C38 C36 C37 C33 179.3(3) . . . . ?
C35 C36 C37 C33 0.9(5) . . . . ?
N3 C33 C37 N4 -1.8(4) . . . . ?
C32 C33 C37 N4 178.6(3) . . . . ?
N3 C33 C37 C36 179.1(3) . . . . ?
C32 C33 C37 C36 -0.5(4) . . . . ?
C37 C36 C38 C39 -0.9(6) . . . . ?
C35 C36 C38 C39 177.4(4) . . . . ?
C36 C38 C39 C40 0.8(7) . . . . ?
C37 N4 C40 C39 -0.7(5) . . . . ?
Mn2 N4 C40 C39 174.0(3) . . . . ?
C38 C39 C40 N4 0.0(7) . . . . ?
